data_1511497
loop_
_publ_author_name
'Rybakov, V.B.'
'Panyutin, V.L.'
'Kuz'micheva, G.M.'
'Kuz'min, O.V.'
'Kutovoi, S.A.'

_publ_section_title
;
 Morphotropic series of Ln Sc3 (B O3)4 compounds
;
_journal_name_full Kristallografiya
_journal_page_first 990
_journal_page_last 995
_journal_volume 45
_journal_year 2000
_chemical_formula_sum 'B4 O12 Pr Sc3'
_chemical_name_systematic 'Pr Sc3 (B O3)4'
_space_group_IT_number 15
_symmetry_space_group_name_Hall '-C 2yc'
_symmetry_space_group_name_H-M 'C 1 2/c 1'
_cell_angle_alpha 90
_cell_angle_beta 105.387
_cell_angle_gamma 90
_cell_formula_units_Z 4
_cell_length_a 7.7138
_cell_length_b 9.8347
_cell_length_c 12.032
_cell_volume 880.064
_citation_journal_id_ASTM KRISAJ
_cod_data_source_file boron4-x_127.cif
_cod_data_source_block B4O12Pr1Sc3
_cod_original_cell_volume 880.0643
_cod_original_formula_sum 'B4 O12 Pr1 Sc3'
_cod_database_code 1511497

loop_
_symmetry_equiv_pos_as_xyz
x,y,z
-x,y,-z+1/2
-x,-y,-z
x,-y,z-1/2
x+1/2,y+1/2,z
-x+1/2,y+1/2,-z+1/2
-x+1/2,-y+1/2,-z
x+1/2,-y+1/2,z-1/2

loop_
_atom_site_label
_atom_site_type_symbol
_atom_site_fract_x
_atom_site_fract_y
_atom_site_fract_z
_atom_site_occupancy
_atom_site_U_iso_or_equiv
Pr1 Pr+3 0 0.0343 0.25 1 0.0
O6 O-2 0.4025 0.4107 0.0686 1 0.0
Sc2 Sc+3 0.0476 0.25 0.5251 1 0.0
Sc1 Sc+3 0 0.5733 0.25 1 0.0
O4 O-2 0.388 0.0951 0.0682 1 0.0
B2 B+3 0.2457 0.0247 -0.0004 1 0.0
O3 O-2 0.0688 0.2354 0.1484 1 0.0
O1 O-2 0.2035 0.5581 0.7398 1 0.0
O2 O-2 0.2472 0.1155 0.4951 1 0.0
O5 O-2 0.3391 0.2282 0.2947 1 0.0
B1 B+3 0.2025 0.3034 0.2261 1 0.0
